data_2104799
loop_
_publ_author_name
'Gholivand, Khodayar'
'Mostaanzadeh, Hossein'
'Koval, Tomas'
'Dusek, Michal'
'Erben, Mauricio F.'
'Stoeckli-Evans, Helen'
'Della V\'edova, Carlos O.'

_publ_section_title
;
 Syntheses, spectroscopic study and X-ray crystallography of some new
 phosphoramidates and lanthanide(III) complexes of
 <i>N</i>-(4-nitrobenzoyl)-<i>N</i>',<i>N</i>''-bis(morpholino)phosphoric
 triamide
;
_journal_coeditor_code PS5006
_journal_issue 4
_journal_name_full 'Acta Crystallographica Section B'
_journal_page_first 441
_journal_page_last 450
_journal_paper_doi 10.1107/S0108768110018550
_journal_volume 66
_journal_year 2010
_chemical_formula_moiety 'C15 H21 N4 O4 P1'
_chemical_formula_sum 'C15 H21 N4 O4 P'
_chemical_formula_weight 352.3
_chemical_name_systematic ' ?'
_space_group_IT_number 2
_symmetry_cell_setting triclinic
_symmetry_space_group_name_Hall '-P 1'
_symmetry_space_group_name_H-M 'P -1'
_cell_angle_alpha 109.909(2)
_cell_angle_beta 110.445(2)
_cell_angle_gamma 96.024(2)
_cell_formula_units_Z 2
_cell_length_a 9.1631(2)
_cell_length_b 9.3224(2)
_cell_length_c 11.4353(3)
_cell_measurement_reflns_used 10101
_cell_measurement_temperature 120
_cell_measurement_theta_max 39.2038
_cell_measurement_theta_min 2.9638
_cell_volume 832.34(4)
_computing_cell_refinement 'Crysalis RED (Oxford diffraction, 2007)'
_computing_data_collection 'Crysalis CCD (Oxford diffraction, 2007)'
_computing_data_reduction 'Crysalis RED (Oxford diffraction, 2007)'
_computing_molecular_graphics 'Diamond (Brandenburg & Putz, 2005)'
_computing_publication_material 'Jana2006 (Petricek, Dusek & Palatinus, 2006)'
_computing_structure_refinement 'Jana2006 (Petricek, Dusek & Palatinus, 2006)'
_computing_structure_solution 'Superflip(Palatinus L., Chapuis G., 2007)'
_diffrn_ambient_temperature 120
_diffrn_detector_area_resol_mean 8.3438
_diffrn_measured_fraction_theta_full 0.99
_diffrn_measured_fraction_theta_max 0.99
_diffrn_measurement_device 'four-cycle diffractometer'
_diffrn_measurement_device_type 'Oxford Diffraction CCD'
_diffrn_measurement_method 'Rotation method data acquisition using \w scans'
_diffrn_radiation_monochromator graphite
_diffrn_radiation_source 'X-ray tube'
_diffrn_radiation_type 'Mo K\a'
_diffrn_radiation_wavelength 0.71073
_diffrn_reflns_av_R_equivalents 0.0155
_diffrn_reflns_av_sigmaI/netI 0.0106
_diffrn_reflns_limit_h_max 11
_diffrn_reflns_limit_h_min -11
_diffrn_reflns_limit_k_max 11
_diffrn_reflns_limit_k_min -11
_diffrn_reflns_limit_l_max 14
_diffrn_reflns_limit_l_min -14
_diffrn_reflns_number 10200
_diffrn_reflns_reduction_process
; Integration of the CCD images was done by program Crysalis RED
(Oxford diffraction, 2007). The same program was used for indexing of the
crystal shape and absorption correction.
;
_diffrn_reflns_theta_full 26.53
_diffrn_reflns_theta_max 26.53
_diffrn_reflns_theta_min 2.97
_exptl_absorpt_coefficient_mu 0.193
_exptl_absorpt_correction_T_max 1.00000
_exptl_absorpt_correction_T_min 0.94244
_exptl_absorpt_correction_type multi-scan
_exptl_absorpt_process_details
;
CrysAlis RED, Oxford Diffraction Ltd.,
Version 1.171.32.16 (release 23-01-2008 CrysAlis171 .NET)
(compiled Jan 23 2008,18:08:03)
Empirical absorption correction using spherical harmonics,
 implemented in SCALE3 ABSPACK scaling algorithm.
;
_exptl_crystal_colour yellow
_exptl_crystal_density_diffrn 1.4054
_exptl_crystal_density_method 'not measured'
_exptl_crystal_description 'irregular shape'
_exptl_crystal_F_000 372
_exptl_crystal_size_max 0.9801
_exptl_crystal_size_mid 0.3608
_exptl_crystal_size_min 0.2244
_refine_diff_density_max 0.49
_refine_diff_density_min -0.44
_refine_ls_extinction_method none
_refine_ls_goodness_of_fit_ref 3.18
_refine_ls_hydrogen_treatment constr
_refine_ls_number_constraints 100
_refine_ls_number_parameters 225
_refine_ls_number_reflns 3460
_refine_ls_number_restraints 0
_refine_ls_R_factor_all 0.0398
_refine_ls_R_factor_gt 0.0346
_refine_ls_shift/su_max 0.0389
_refine_ls_shift/su_mean 0.0019
_refine_ls_structure_factor_coef Fsqd
_refine_ls_weighting_details w=1/(\s^2^(I)+0.0004I^2^)
_refine_ls_weighting_scheme sigma
_refine_ls_wR_factor_gt 0.0945
_refine_ls_wR_factor_ref 0.0955
_reflns_number_gt 2983
_reflns_number_total 3460
_reflns_threshold_expression I>3\s(I)
_cod_data_source_file ps5006.cif
_cod_data_source_block 5
_cod_original_cell_volume 832.33(4)
_cod_original_formula_sum 'C15 H21 N4 O4 P1'
_cod_database_code 2104799

loop_
_symmetry_equiv_pos_site_id
_symmetry_equiv_pos_as_xyz
1 x,y,z
2 -x,-y,-z

loop_
_atom_site_type_symbol
_atom_site_label
_atom_site_fract_x
_atom_site_fract_y
_atom_site_fract_z
_atom_site_U_iso_or_equiv
_atom_site_adp_type
_atom_site_calc_flag
_atom_site_refinement_flags
_atom_site_occupancy
_atom_site_disorder_assembly
_atom_site_disorder_group
P P1 0.02647(4) 0.93374(4) 0.79195(4) 0.01391(16) Uani d . 1 . .
O O3 -0.04741(14) 1.18415(13) 0.68630(11) 0.0252(5) Uani d . 1 . .
O O2 -0.36096(14) 1.60495(13) 1.14465(12) 0.0289(5) Uani d . 1 . .
O O4 0.06262(13) 0.87341(12) 0.90077(10) 0.0199(5) Uani d . 1 . .
N N4 0.18622(15) 0.97270(15) 0.76514(12) 0.0178(5) Uani d . 1 . .
N N3 -0.11539(15) 0.82348(15) 0.64081(13) 0.0199(5) Uani d . 1 . .
N N1 -0.31501(17) 1.48699(16) 1.10040(14) 0.0255(6) Uani d . 1 . .
O O1 -0.3149(2) 1.38104(17) 1.14088(16) 0.0548(9) Uani d . 1 . .
N N2 -0.04586(14) 1.09204(14) 0.84661(12) 0.0159(5) Uani d . 1 . .
C C9 -0.3724(2) 0.6772(2) 0.46523(17) 0.0328(7) Uani d . 1 . .
C C15 0.19684(19) 0.99653(19) 0.64674(15) 0.0204(6) Uani d . 1 . .
C C8 -0.28773(18) 0.82184(19) 0.60091(16) 0.0238(7) Uani d . 1 . .
C C3 -0.22089(19) 1.56754(18) 0.83442(17) 0.0225(7) Uani d . 1 . .
C C11 -0.0963(2) 0.67406(19) 0.55265(17) 0.0301(7) Uani d . 1 . .
C C5 -0.26115(17) 1.46975(17) 0.99024(15) 0.0181(6) Uani d . 1 . .
C C10 -0.2653(2) 0.5639(2) 0.47975(17) 0.0330(8) Uani d . 1 . .
C C6 -0.19759(17) 1.34261(17) 0.94756(14) 0.0164(6) Uani d . 1 . .
C C2 -0.15817(18) 1.44106(17) 0.78814(16) 0.0197(6) Uani d . 1 . .
C C12 0.34973(17) 0.99383(18) 0.86483(15) 0.0208(6) Uani d . 1 . .
C C1 -0.14612(17) 1.32818(16) 0.84387(14) 0.0155(6) Uani d . 1 . .
C C4 -0.27361(18) 1.58278(17) 0.93653(16) 0.0201(6) Uani d . 1 . .
C C7 -0.07531(17) 1.19632(17) 0.78584(14) 0.0165(6) Uani d . 1 . .
C C13a 0.4548(8) 1.0126(8) 0.7927(6) 0.0247(12) Uani d . 0.336(5) . .
C C13b 0.4420(3) 0.9339(4) 0.7760(3) 0.0247(12) Uani d . 0.664(5) . .
C C14a 0.3391(10) 0.9305(11) 0.6332(9) 0.033(3) Uani d . 0.644(17) . .
C C14b 0.3674(18) 0.9798(14) 0.6637(12) 0.033(3) Uani d . 0.356(17) . .
H H1n2 -0.065777 1.108409 0.918463 0.019 Uiso d . 1 . .
H H1c2 -0.122519 1.43096 0.716793 0.0237 Uiso d . 1 . .
H H1c3 -0.22764 1.644348 0.795508 0.027 Uiso d . 1 . .
H H1c4 -0.317614 1.669318 0.969269 0.0241 Uiso d . 1 . .
H H1c6 -0.189423 1.267335 0.988119 0.0197 Uiso d . 1 . .
H H1c8 -0.304989 0.915205 0.586139 0.0286 Uiso d . 1 . .
H H2c8 -0.321612 0.806628 0.667302 0.0286 Uiso d . 1 . .
H H1c9 -0.373407 0.705963 0.392018 0.0393 Uiso d . 1 . .
H H2c9 -0.476755 0.631309 0.456145 0.0393 Uiso d . 1 . .
H H1c10 -0.283559 0.516153 0.537376 0.0396 Uiso d . 1 . .
H H2c10 -0.280219 0.49194 0.390839 0.0396 Uiso d . 1 . .
H H1c11 -0.02494 0.632222 0.608727 0.0361 Uiso d . 1 . .
H H2c11 -0.063148 0.691885 0.486763 0.0361 Uiso d . 1 . .
H H1c12 0.349369 0.912483 0.898436 0.0249 Uiso d . 1 . .
H H2c12 0.387693 1.099082 0.934593 0.0249 Uiso d . 1 . .
H H1c13a 0.496539 1.122767 0.818222 0.0297 Uiso d . 0.336(5) . .
H H2c13a 0.537616 0.958382 0.812476 0.0297 Uiso d . 0.336(5) . .
H H1c15 0.206397 1.105653 0.662245 0.0244 Uiso d . 1 . .
H H2c15 0.108556 0.923041 0.564495 0.0244 Uiso d . 1 . .
H H1c13b 0.41945 0.820988 0.742011 0.0297 Uiso d . 0.6639 . .
H H2c13b 0.553445 0.990426 0.825438 0.0297 Uiso d . 0.6639 . .
H H1c14a 0.310523 0.818201 0.604698 0.0393 Uiso d . 0.644(17) . .
H H2c14a 0.38236 0.975893 0.584675 0.0393 Uiso d . 0.644(17) . .
H H1c14b 0.432636 1.078161 0.680312 0.0393 Uiso d . 0.3555 . .
H H2c14b 0.362275 0.90209 0.580666 0.0393 Uiso d . 0.3555 . .

loop_
_atom_site_aniso_label
_atom_site_aniso_U_11
_atom_site_aniso_U_22
_atom_site_aniso_U_33
_atom_site_aniso_U_12
_atom_site_aniso_U_13
_atom_site_aniso_U_23
_atom_site_aniso_type_symbol
P1 0.0174(2) 0.0141(2) 0.0123(2) 0.00635(15) 0.00758(15) 0.00546(14) P
O3 0.0383(7) 0.0297(6) 0.0192(6) 0.0186(5) 0.0177(5) 0.0142(5) O
O2 0.0319(6) 0.0240(6) 0.0283(6) 0.0126(5) 0.0168(5) 0.0018(5) O
O4 0.0290(6) 0.0210(5) 0.0201(6) 0.0130(5) 0.0157(5) 0.0124(5) O
N4 0.0169(6) 0.0266(7) 0.0131(6) 0.0074(5) 0.0064(5) 0.0108(5) N
N3 0.0197(6) 0.0190(7) 0.0167(6) 0.0051(5) 0.0086(5) 0.0009(5) N
N1 0.0312(7) 0.0246(7) 0.0265(7) 0.0129(6) 0.0175(6) 0.0096(6) N
O1 0.1049(13) 0.0508(9) 0.0648(11) 0.0515(9) 0.0698(11) 0.0427(8) O
N2 0.0228(6) 0.0174(6) 0.0112(6) 0.0091(5) 0.0098(5) 0.0061(5) N
C9 0.0281(9) 0.0375(10) 0.0217(9) -0.0082(8) 0.0040(7) 0.0108(8) C
C15 0.0244(8) 0.0255(8) 0.0179(8) 0.0081(7) 0.0124(7) 0.0122(6) C
C8 0.0181(8) 0.0308(9) 0.0206(8) 0.0032(7) 0.0061(6) 0.0110(7) C
C3 0.0241(8) 0.0188(8) 0.0282(9) 0.0080(7) 0.0091(7) 0.0145(7) C
C11 0.0360(10) 0.0205(8) 0.0256(9) 0.0036(7) 0.0165(8) -0.0031(7) C
C5 0.0173(7) 0.0179(7) 0.0174(7) 0.0047(6) 0.0075(6) 0.0047(6) C
C10 0.0449(11) 0.0250(9) 0.0193(8) -0.0055(8) 0.0121(8) 0.0030(7) C
C6 0.0186(7) 0.0150(7) 0.0160(7) 0.0054(6) 0.0062(6) 0.0072(6) C
C2 0.0203(7) 0.0215(8) 0.0197(8) 0.0066(6) 0.0084(6) 0.0104(6) C
C12 0.0179(7) 0.0251(8) 0.0170(8) 0.0085(6) 0.0048(6) 0.0073(6) C
C1 0.0147(7) 0.0154(7) 0.0138(7) 0.0039(6) 0.0033(6) 0.0053(6) C
C4 0.0175(7) 0.0149(7) 0.0255(8) 0.0069(6) 0.0072(6) 0.0064(6) C
C7 0.0179(7) 0.0169(7) 0.0130(7) 0.0051(6) 0.0053(6) 0.0051(6) C
C13a 0.0206(10) 0.0291(19) 0.0258(12) 0.0097(16) 0.0107(10) 0.0105(16) C
C13b 0.0206(10) 0.0291(19) 0.0258(12) 0.0097(16) 0.0107(10) 0.0105(16) C
C14a 0.035(3) 0.053(4) 0.020(3) 0.025(3) 0.017(3) 0.016(3) C
C14b 0.035(3) 0.053(4) 0.020(3) 0.025(3) 0.017(3) 0.016(3) C

loop_
_atom_type_symbol
_atom_type_scat_dispersion_real
_atom_type_scat_dispersion_imag
_atom_type_scat_source
C 0.003 0.002 'International Tables Vol C Tables  4.2.6.8 and 6.1.1.1'
N 0.006 0.003 'International Tables Vol C Tables  4.2.6.8 and 6.1.1.1'
O 0.011 0.006 'International Tables Vol C Tables  4.2.6.8 and 6.1.1.1'
P 0.102 0.094 'International Tables Vol C Tables  4.2.6.8 and 6.1.1.1'
H 0.000 0.000 'International Tables Vol C Tables  4.2.6.8 and 6.1.1.1'

loop_
_geom_angle_atom_site_label_1
_geom_angle_atom_site_label_2
_geom_angle_atom_site_label_3
_geom_angle_site_symmetry_1
_geom_angle_site_symmetry_2
_geom_angle_site_symmetry_3
_geom_angle
_geom_angle_publ_flag
O4 P1 N4 . . . 110.38(7) yes
O4 P1 N3 . . . 118.96(7) yes
O4 P1 N2 . . . 105.02(7) yes
N4 P1 N3 . . . 104.98(7) yes
N4 P1 N2 . . . 114.44(7) yes
N3 P1 N2 . . . 103.24(6) yes
P1 N4 C15 . . . 128.41(10) yes
P1 N4 C12 . . . 122.38(13) yes
C15 N4 C12 . . . 109.19(14) yes
P1 N3 C8 . . . 124.07(11) yes
P1 N3 C11 . . . 121.00(11) yes
C8 N3 C11 . . . 110.68(11) yes
O2 N1 O1 . . . 123.52(19) yes
O2 N1 C5 . . . 118.34(16) yes
O1 N1 C5 . . . 118.12(16) yes
P1 N2 C7 . . . 124.81(12) yes
P1 N2 H1n2 . . . 117.594 yes
C7 N2 H1n2 . . . 117.594 yes
C8 C9 C10 . . . 103.69(13) yes
C8 C9 H1c9 . . . 109.471 yes
C8 C9 H2c9 . . . 109.471 yes
C10 C9 H1c9 . . . 109.471 yes
C10 C9 H2c9 . . . 109.471 yes
H1c9 C9 H2c9 . . . 114.695 yes
N4 C15 C14a . . . 103.4(5) yes
N4 C15 C14b . . . 101.8(6) yes
N4 C15 H1c15 . . . 109.471 yes
N4 C15 H2c15 . . . 109.471 yes
C14a C15 H1c15 . . . 116.58 yes
C14a C15 H2c15 . . . 101.549 yes
C14b C15 H1c15 . . . 102.268 yes
C14b C15 H2c15 . . . 117.305 yes
H1c15 C15 H2c15 . . . 115.435 yes
N3 C8 C9 . . . 103.60(14) yes
N3 C8 H1c8 . . . 109.471 yes
N3 C8 H2c8 . . . 109.471 yes
C9 C8 H1c8 . . . 109.471 yes
C9 C8 H2c8 . . . 109.471 yes
H1c8 C8 H2c8 . . . 114.769 yes
C2 C3 C4 . . . 120.00(18) yes
C2 C3 H1c3 . . . 120 yes
C4 C3 H1c3 . . . 119.999 yes
N3 C11 C10 . . . 104.03(15) yes
N3 C11 H1c11 . . . 109.471 yes
N3 C11 H2c11 . . . 109.471 yes
C10 C11 H1c11 . . . 109.471 yes
C10 C11 H2c11 . . . 109.471 yes
H1c11 C11 H2c11 . . . 114.418 yes
N1 C5 C6 . . . 118.26(16) yes
N1 C5 C4 . . . 118.26(15) yes
C6 C5 C4 . . . 123.47(18) yes
C9 C10 C11 . . . 102.56(14) yes
C9 C10 H1c10 . . . 109.471 yes
C9 C10 H2c10 . . . 109.471 yes
C11 C10 H1c10 . . . 109.471 yes
C11 C10 H2c10 . . . 109.471 yes
H1c10 C10 H2c10 . . . 115.596 yes
C5 C6 C1 . . . 117.70(17) yes
C5 C6 H1c6 . . . 121.15 yes
C1 C6 H1c6 . . . 121.149 yes
C3 C2 C1 . . . 121.05(18) yes
C3 C2 H1c2 . . . 119.473 yes
C1 C2 H1c2 . . . 119.473 yes
N4 C12 C13a . . . 103.7(3) yes
N4 C12 C13b . . . 103.97(15) yes
N4 C12 H1c12 . . . 109.471 yes
N4 C12 H2c12 . . . 109.471 yes
C13a C12 H1c12 . . . 120.993 yes
C13a C12 H2c12 . . . 97.842 yes
C13b C12 H1c12 . . . 98.036 yes
C13b C12 H2c12 . . . 120.583 yes
H1c12 C12 H2c12 . . . 114.269 yes
C6 C1 C2 . . . 119.61(15) yes
C6 C1 C7 . . . 124.05(16) yes
C2 C1 C7 . . . 116.34(16) yes
C3 C4 C5 . . . 118.15(16) yes
C3 C4 H1c4 . . . 120.924 yes
C5 C4 H1c4 . . . 120.924 yes
O3 C7 N2 . . . 121.91(15) yes
O3 C7 C1 . . . 119.72(16) yes
N2 C7 C1 . . . 118.37(15) yes
C12 C13a C14a . . . 105.7(5) yes
C12 C13a H1c13a . . . 109.472 yes
C12 C13a H2c13a . . . 109.472 yes
C14a C13a H2c12 . . . 125.399 yes
C14a C13a H1c13a . . . 109.47 yes
C14a C13a H2c13a . . . 109.471 yes
H2c12 C13a H1c13a . . . 80.56 yes
H2c12 C13a H2c13a . . . 115.094 yes
H1c13a C13a H2c13a . . . 113.027 yes
C12 C13b C14b . . . 101.6(7) yes
C12 C13b H1c13b . . . 109.471 yes
C12 C13b H2c13b . . . 109.471 yes
C14b C13b H1c13b . . . 109.471 yes
C14b C13b H2c13b . . . 109.472 yes
H1c13b C13b H2c13b . . . 116.338 yes
C15 C14a C13a . . . 95.6(6) yes
C15 C14a H1c14a . . . 109.471 yes
C15 C14a H2c14a . . . 109.471 yes
C13a C14a H1c14a . . . 109.471 yes
C13a C14a H2c14a . . . 109.471 yes
H1c14a C14a H2c14a . . . 120.483 yes
C15 C14b C13b . . . 111.3(11) yes
C15 C14b H1c14b . . . 109.471 yes
C15 C14b H2c14b . . . 109.471 yes
C13b C14b H1c14b . . . 109.471 yes
C13b C14b H2c14b . . . 109.472 yes
H1c14b C14b H2c14b . . . 107.552 yes

loop_
_geom_bond_atom_site_label_1
_geom_bond_atom_site_label_2
_geom_bond_site_symmetry_1
_geom_bond_site_symmetry_2
_geom_bond_distance
_geom_bond_publ_flag
P1 O4 . . 1.4840(14) yes
P1 N4 . . 1.6268(16) yes
P1 N3 . . 1.6351(10) yes
P1 N2 . . 1.6954(14) yes
O3 C7 . . 1.223(2) yes
O2 N1 . . 1.229(2) yes
N4 C15 . . 1.478(3) yes
N4 C12 . . 1.4747(18) yes
N3 C8 . . 1.480(2) yes
N3 C11 . . 1.485(2) yes
N1 O1 . . 1.225(3) yes
N1 C5 . . 1.473(3) yes
N2 C7 . . 1.373(2) yes
N2 H1n2 . . 0.87 yes
C9 C8 . . 1.5306(19) yes
C9 C10 . . 1.526(3) yes
C9 H1c9 . . 0.96 yes
C9 H2c9 . . 0.96 yes
C15 C14a . . 1.532(10) yes
C15 C14b . . 1.538(17) yes
C15 H1c15 . . 0.96 yes
C15 H2c15 . . 0.96 yes
C8 H1c8 . . 0.96 yes
C8 H2c8 . . 0.96 yes
C3 C2 . . 1.389(2) yes
C3 C4 . . 1.383(3) yes
C3 H1c3 . . 0.96 yes
C11 C10 . . 1.526(2) yes
C11 H1c11 . . 0.96 yes
C11 H2c11 . . 0.96 yes
C5 C6 . . 1.390(2) yes
C5 C4 . . 1.385(3) yes
C10 H1c10 . . 0.96 yes
C10 H2c10 . . 0.96 yes
C6 C1 . . 1.393(3) yes
C6 H1c6 . . 0.96 yes
C2 C1 . . 1.399(3) yes
C2 H1c2 . . 0.96 yes
C12 C13a . . 1.501(9) yes
C12 C13b . . 1.540(4) yes
C12 H1c12 . . 0.96 yes
C12 H2c12 . . 0.96 yes
C1 C7 . . 1.512(2) yes
C4 H1c4 . . 0.96 yes
C13a C14a . . 1.602(10) yes
C13a H1c13a . . 0.96 yes
C13a H2c13a . . 0.96 yes
C13b C14b . . 1.456(15) yes
C13b H1c13b . . 0.96 yes
C13b H2c13b . . 0.96 yes
C14a H1c14a . . 0.96 yes
C14a H2c14a . . 0.96 yes
C14b H1c14b . . 0.96 yes
C14b H2c14b . . 0.96 yes
